data_4022708
loop_
_publ_author_name
'Masahiko Shibahara'
'Motonori Watanabe'
'Tetsuo Iwanaga'
'Keiko Ideta'
'Teruo Shinmyozu'

_publ_section_title
;
 Synthesis, Structure, and Transannular \p-\p Interaction
 of Multilayered [3.3]Metacyclophanes
;
_journal_name_full 'Journal of Organic Chemistry'
_journal_page_first 2865
_journal_page_last 2877
_journal_paper_doi 10.1021/jo062220m
_journal_volume 72
_journal_year 2007
_chemical_formula_moiety 'C42 H44 O2 '
_chemical_formula_sum 'C42 H44 O2'
_chemical_formula_weight 580.81
_space_group_IT_number 15
_symmetry_cell_setting monoclinic
_symmetry_Int_Tables_number 15
_symmetry_space_group_name_Hall '-C 2yc'
_symmetry_space_group_name_H-M 'C 1 2/c 1'
_audit_creation_date 'Tue Nov 23 12:54:05 2004'
_audit_creation_method 'by teXsan'
_cell_angle_alpha 90
_cell_angle_beta 96.969(2)
_cell_angle_gamma 90
_cell_formula_units_Z 4
_cell_length_a 17.3690(8)
_cell_length_b 7.6235(5)
_cell_length_c 23.486(1)
_cell_measurement_reflns_used 15295
_cell_measurement_temperature 113.2
_cell_measurement_theta_max 27.5
_cell_measurement_theta_min 2.4
_cell_volume 3086.9(3)
_computing_cell_refinement PROCESS-AUTO
_computing_data_collection PROCESS-AUTO
_computing_data_reduction 'teXsan Ver. 1.11'
_computing_publication_material 'teXsan Ver. 1.11'
_computing_structure_refinement 'teXsan Ver. 1.10'
_computing_structure_solution SIR92
_diffrn_detector_area_resol_mean 10.00
_diffrn_measured_fraction_theta_full 0.9842
_diffrn_measured_fraction_theta_max 0.9842
_diffrn_measurement_device_type 'Rigaku RAXIS-RAPID Imaging Plate'
_diffrn_measurement_method \w
_diffrn_radiation_type 'Mo K\a'
_diffrn_radiation_wavelength 0.7107
_diffrn_reflns_av_R_equivalents 0.066
_diffrn_reflns_limit_h_max 22
_diffrn_reflns_limit_h_min 0
_diffrn_reflns_limit_k_max 9
_diffrn_reflns_limit_k_min 0
_diffrn_reflns_limit_l_max 30
_diffrn_reflns_limit_l_min -30
_diffrn_reflns_number 11812
_diffrn_reflns_theta_full 27.48
_diffrn_reflns_theta_max 27.48
_exptl_absorpt_coefficient_mu 0.075
_exptl_absorpt_correction_T_max 0.988
_exptl_absorpt_correction_T_min 0.786
_exptl_absorpt_correction_type multi-scan
_exptl_absorpt_process_details '(Higashi, 1995)'
_exptl_crystal_colour colorless
_exptl_crystal_density_diffrn 1.250
_exptl_crystal_density_method 'not measured'
_exptl_crystal_description prism
_exptl_crystal_size_max 0.250
_exptl_crystal_size_mid 0.230
_exptl_crystal_size_min 0.160
_refine_diff_density_max 0.42
_refine_diff_density_min -0.51
_refine_ls_extinction_method none
_refine_ls_goodness_of_fit_ref 1.179
_refine_ls_hydrogen_treatment noref
_refine_ls_number_parameters 199
_refine_ls_number_reflns 3486
_refine_ls_R_factor_gt 0.0501
_refine_ls_shift/su_max 0.0006
_refine_ls_structure_factor_coef Fsqd
_refine_ls_weighting_details 'w = 1/[\s^2^(Fo^2^) + (0.05000(Max(Fo^2^,0) + 2Fc^2^)/3)^2^]'
_refine_ls_weighting_scheme calc
_refine_ls_wR_factor_ref 0.1343
_reflns_number_gt 2282
_reflns_number_total 3486
_reflns_threshold_expression F^2^>2.0\s(F^2^)
_cod_data_source_file jo062220msi20061026_030244.cif
_cod_data_source_block a
_cod_original_sg_symbol_H-M 'C 2/c'
_cod_original_formula_sum 'C42 H44 O2 '
_cod_database_code 4022708

loop_
_symmetry_equiv_pos_as_xyz
x,y,z
-x,y,1/2-z
-x,-y,-z
x,-y,1/2+z
1/2+x,1/2+y,z
1/2-x,1/2+y,1/2-z
1/2-x,1/2-y,-z
1/2+x,1/2-y,1/2+z

loop_
_atom_site_label
_atom_site_type_symbol
_atom_site_fract_x
_atom_site_fract_y
_atom_site_fract_z
_atom_site_U_iso_or_equiv
_atom_site_adp_type
_atom_site_occupancy
_atom_site_calc_flag
O(1) O 1.00835(7) 0.2216(2) 0.53383(6) 0.0311(4) Uani 1.00 d
C(1) C 0.5993(1) 0.2287(3) 0.62208(8) 0.0222(5) Uani 1.00 d
C(2) C 0.5555(1) 0.0693(3) 0.64249(8) 0.0250(5) Uani 1.00 d
C(3) C 0.5947(1) -0.0281(3) 0.69603(8) 0.0244(5) Uani 1.00 d
C(4) C 0.6682(1) -0.1250(3) 0.68665(7) 0.0208(5) Uani 1.00 d
C(5) C 0.6657(1) -0.2606(3) 0.64683(8) 0.0239(5) Uani 1.00 d
C(6) C 0.7341(1) -0.3380(3) 0.63464(8) 0.0250(5) Uani 1.00 d
C(7) C 0.8055(1) -0.2781(3) 0.66024(8) 0.0245(5) Uani 1.00 d
C(8) C 0.8090(1) -0.1411(3) 0.69975(8) 0.0209(5) Uani 1.00 d
C(9) C 0.7399(1) -0.0719(3) 0.71408(7) 0.0200(5) Uani 1.00 d
C(10) C 0.8861(1) -0.0616(3) 0.72332(8) 0.0243(5) Uani 1.00 d
C(11) C 0.9284(1) 0.0307(3) 0.67799(8) 0.0255(5) Uani 1.00 d
C(12) C 0.8900(1) 0.1986(3) 0.65194(7) 0.0218(5) Uani 1.00 d
C(13) C 0.81573(10) 0.1717(3) 0.61147(7) 0.0174(4) Uani 1.00 d
C(14) C 0.81552(10) 0.1004(3) 0.55630(7) 0.0165(4) Uani 1.00 d
C(15) C 0.7445(1) 0.0733(3) 0.52312(7) 0.0177(4) Uani 1.00 d
C(16) C 0.67398(10) 0.1194(3) 0.54160(7) 0.0174(4) Uani 1.00 d
C(17) C 0.6739(1) 0.1870(3) 0.59695(7) 0.0177(4) Uani 1.00 d
C(18) C 0.7450(1) 0.2139(3) 0.62981(7) 0.0172(4) Uani 1.00 d
C(19) C 0.8896(1) 0.0655(3) 0.52987(8) 0.0205(5) Uani 1.00 d
C(20) C 0.9381(1) 0.2263(3) 0.52197(7) 0.0213(5) Uani 1.00 d
C(21) C 0.8992(1) 0.3972(3) 0.50014(8) 0.0213(5) Uani 1.00 d
H(1) H 0.5631 0.2959 0.5950 0.0317 Uiso 1.00 calc
H(2) H 0.6123 0.3085 0.6546 0.0317 Uiso 1.00 calc
H(3) H 0.5518 -0.0181 0.6098 0.0317 Uiso 1.00 calc
H(4) H 0.4996 0.1101 0.6550 0.0317 Uiso 1.00 calc
H(5) H 0.5537 -0.0996 0.7099 0.0317 Uiso 1.00 calc
H(6) H 0.6035 0.0649 0.7274 0.0317 Uiso 1.00 calc
H(7) H 0.6131 -0.2934 0.6269 0.0317 Uiso 1.00 calc
H(8) H 0.7297 -0.4227 0.6041 0.0317 Uiso 1.00 calc
H(9) H 0.8558 -0.3313 0.6432 0.0317 Uiso 1.00 calc
H(10) H 0.7433 0.0249 0.7427 0.0317 Uiso 1.00 calc
H(11) H 0.8850 0.0299 0.7555 0.0317 Uiso 1.00 calc
H(12) H 0.9258 -0.1345 0.7446 0.0317 Uiso 1.00 calc
H(13) H 0.9802 0.0550 0.6923 0.0317 Uiso 1.00 calc
H(14) H 0.9323 -0.0453 0.6440 0.0317 Uiso 1.00 calc
H(15) H 0.8843 0.2796 0.6831 0.0317 Uiso 1.00 calc
H(16) H 0.9286 0.2552 0.6344 0.0317 Uiso 1.00 calc
H(17) H 0.7452 0.0269 0.4818 0.0317 Uiso 1.00 calc
H(18) H 0.7444 0.2636 0.6694 0.0317 Uiso 1.00 calc
H(19) H 0.9233 -0.0268 0.5552 0.0317 Uiso 1.00 calc
H(20) H 0.8748 -0.0158 0.4977 0.0317 Uiso 1.00 calc
H(21) H 0.8863 0.4580 0.5368 0.0317 Uiso 1.00 calc
H(22) H 0.9381 0.4608 0.4859 0.0317 Uiso 1.00 calc

loop_
_atom_site_aniso_label
_atom_site_aniso_U_11
_atom_site_aniso_U_22
_atom_site_aniso_U_33
_atom_site_aniso_U_12
_atom_site_aniso_U_13
_atom_site_aniso_U_23
O(1) 0.0163(6) 0.0405(10) 0.0357(8) 0.0000(7) 0.0004(6) -0.0004(7)
C(1) 0.0237(9) 0.023(1) 0.0206(9) 0.0031(8) 0.0068(7) 0.0003(8)
C(2) 0.0196(9) 0.031(1) 0.0250(9) -0.0002(9) 0.0073(8) 0.0039(9)
C(3) 0.0252(10) 0.031(1) 0.0184(9) -0.0014(9) 0.0078(7) 0.0016(9)
C(4) 0.0281(10) 0.019(1) 0.0156(8) -0.0008(8) 0.0061(7) 0.0040(7)
C(5) 0.0323(10) 0.020(1) 0.0185(9) -0.0065(9) 0.0007(8) 0.0026(8)
C(6) 0.041(1) 0.017(1) 0.0166(8) -0.0002(9) 0.0029(8) -0.0010(8)
C(7) 0.0332(10) 0.022(1) 0.0190(9) 0.0041(9) 0.0056(8) 0.0046(8)
C(8) 0.0272(9) 0.020(1) 0.0149(8) -0.0010(8) 0.0010(7) 0.0063(7)
C(9) 0.0300(9) 0.017(1) 0.0127(7) -0.0008(8) 0.0023(7) 0.0015(7)
C(10) 0.0253(9) 0.029(1) 0.0175(9) -0.0018(9) -0.0033(7) 0.0057(8)
C(11) 0.0207(9) 0.035(1) 0.0200(9) -0.0001(9) -0.0021(7) 0.0059(9)
C(12) 0.0218(9) 0.025(1) 0.0175(8) -0.0054(8) -0.0021(7) 0.0006(8)
C(13) 0.0204(8) 0.0147(10) 0.0164(8) -0.0012(8) 0.0000(7) 0.0038(7)
C(14) 0.0179(8) 0.0162(10) 0.0153(8) -0.0014(7) 0.0012(7) 0.0037(7)
C(15) 0.0219(9) 0.018(1) 0.0134(8) -0.0022(8) 0.0014(7) 0.0012(7)
C(16) 0.0181(8) 0.0165(10) 0.0169(8) -0.0033(7) -0.0007(7) 0.0028(7)
C(17) 0.0206(8) 0.0152(10) 0.0179(8) 0.0005(8) 0.0053(7) 0.0040(8)
C(18) 0.0256(9) 0.0148(10) 0.0115(8) -0.0017(8) 0.0037(7) 0.0016(7)
C(19) 0.0193(9) 0.022(1) 0.0200(8) 0.0025(8) 0.0022(7) -0.0010(8)
C(20) 0.0182(8) 0.030(1) 0.0153(8) 0.0001(8) 0.0018(7) -0.0019(8)
C(21) 0.0169(8) 0.026(1) 0.0202(9) -0.0053(8) -0.0004(7) 0.0016(8)

loop_
_atom_type_symbol
_atom_type_description
_atom_type_scat_dispersion_real
_atom_type_scat_dispersion_imag
_atom_type_scat_source
C C 0.003 0.002
;International Tables for Crystallography
(1992, Vol. C, Tables 4.2.6.8 and 6.1.1.1)
;
H H 0.000 0.000
;International Tables for Crystallography
(1992, Vol. C, Table 6.1.1.2)
;
O O 0.011 0.006
;International Tables for Crystallography
(1992, Vol. C, Tables 4.2.6.8 and 6.1.1.1)
;

loop_
_geom_angle_atom_site_label_1
_geom_angle_atom_site_label_2
_geom_angle_atom_site_label_3
_geom_angle
_geom_angle_site_symmetry_1
_geom_angle_site_symmetry_3
_geom_angle_publ_flag
C(2) C(1) C(17) 115.6(2) . . yes
C(1) C(2) C(3) 116.5(2) . . yes
C(2) C(3) C(4) 114.3(1) . . yes
C(3) C(4) C(5) 120.2(2) . . yes
C(3) C(4) C(9) 120.9(2) . . yes
C(5) C(4) C(9) 118.7(2) . . yes
C(4) C(5) C(6) 119.8(2) . . yes
C(5) C(6) C(7) 120.9(2) . . yes
C(6) C(7) C(8) 120.0(2) . . yes
C(7) C(8) C(9) 118.4(2) . . yes
C(7) C(8) C(10) 120.7(2) . . yes
C(9) C(8) C(10) 120.8(2) . . yes
C(4) C(9) C(8) 121.9(2) . . yes
C(8) C(10) C(11) 114.0(1) . . yes
C(10) C(11) C(12) 115.9(2) . . yes
C(11) C(12) C(13) 115.6(2) . . yes
C(12) C(13) C(14) 122.4(2) . . yes
C(12) C(13) C(18) 119.4(2) . . yes
C(14) C(13) C(18) 118.2(2) . . yes
C(13) C(14) C(15) 118.5(2) . . yes
C(13) C(14) C(19) 122.5(1) . . yes
C(15) C(14) C(19) 118.8(2) . . yes
C(14) C(15) C(16) 122.7(2) . . yes
C(15) C(16) C(17) 118.9(1) . . yes
C(15) C(16) C(21) 118.6(2) . 7_656 yes
C(17) C(16) C(21) 122.5(2) . 7_656 yes
C(1) C(17) C(16) 122.4(2) . . yes
C(1) C(17) C(18) 119.7(2) . . yes
C(16) C(17) C(18) 117.9(2) . . yes
C(13) C(18) C(17) 123.7(2) . . yes
C(14) C(19) C(20) 114.9(2) . . yes
O(1) C(20) C(19) 120.4(2) . . yes
O(1) C(20) C(21) 119.4(2) . . yes
C(19) C(20) C(21) 120.2(1) . . yes
C(16) C(21) C(20) 116.7(2) 7_656 . yes

loop_
_geom_bond_atom_site_label_1
_geom_bond_atom_site_label_2
_geom_bond_distance
_geom_bond_site_symmetry_2
_geom_bond_publ_flag
O(1) C(20) 1.218(2) . yes
C(1) C(2) 1.541(3) . yes
C(1) C(17) 1.520(2) . yes
C(2) C(3) 1.546(3) . yes
C(3) C(4) 1.514(3) . yes
C(4) C(5) 1.391(3) . yes
C(4) C(9) 1.391(3) . yes
C(5) C(6) 1.387(3) . yes
C(6) C(7) 1.388(3) . yes
C(7) C(8) 1.393(3) . yes
C(8) C(9) 1.390(3) . yes
C(8) C(10) 1.513(3) . yes
C(10) C(11) 1.536(3) . yes
C(11) C(12) 1.536(3) . yes
C(12) C(13) 1.521(2) . yes
C(13) C(14) 1.405(2) . yes
C(13) C(18) 1.387(3) . yes
C(14) C(15) 1.392(2) . yes
C(14) C(19) 1.518(3) . yes
C(15) C(16) 1.393(3) . yes
C(16) C(17) 1.398(2) . yes
C(16) C(21) 1.514(2) 7_656 yes
C(17) C(18) 1.391(2) . yes
C(19) C(20) 1.512(3) . yes
C(20) C(21) 1.527(3) . yes

loop_
_geom_contact_atom_site_label_1
_geom_contact_atom_site_label_2
_geom_contact_distance
_geom_contact_site_symmetry_2
O(1) C(19) 3.289(3) 3_756
O(1) C(21) 3.460(3) 3_766
O(1) C(5) 3.574(2) 5_555
C(6) C(18) 3.424(3) 1_545

loop_
_geom_torsion_atom_site_label_1
_geom_torsion_atom_site_label_2
_geom_torsion_atom_site_label_3
_geom_torsion_atom_site_label_4
_geom_torsion
_geom_torsion_site_symmetry_2
_geom_torsion_site_symmetry_3
_geom_torsion_site_symmetry_4
_geom_torsion_publ_flag
O(1) C(20) C(19) C(14) 137.1(2) . . . yes
O(1) C(20) C(21) C(16) 148.6(2) . . 7_656 yes
C(1) C(2) C(3) C(4) -68.3(2) . . . yes
C(1) C(17) C(16) C(15) -175.6(2) . . . yes
C(1) C(17) C(16) C(21) 7.5(3) . . 7_656 yes
C(1) C(17) C(18) C(13) 176.8(2) . . . yes
C(2) C(1) C(17) C(16) 76.6(2) . . . yes
C(2) C(1) C(17) C(18) -102.5(2) . . . yes
C(2) C(3) C(4) C(5) -61.9(3) . . . yes
C(2) C(3) C(4) C(9) 113.1(2) . . . yes
C(3) C(2) C(1) C(17) 69.0(2) . . . yes
C(3) C(4) C(5) C(6) 174.1(2) . . . yes
C(3) C(4) C(9) C(8) -170.1(2) . . . yes
C(4) C(5) C(6) C(7) -2.2(3) . . . yes
C(4) C(9) C(8) C(7) -5.6(3) . . . yes
C(4) C(9) C(8) C(10) 170.3(2) . . . yes
C(5) C(4) C(9) C(8) 4.9(3) . . . yes
C(5) C(6) C(7) C(8) 1.5(3) . . . yes
C(6) C(5) C(4) C(9) -0.9(3) . . . yes
C(6) C(7) C(8) C(9) 2.3(3) . . . yes
C(6) C(7) C(8) C(10) -173.5(2) . . . yes
C(7) C(8) C(10) C(11) 64.4(2) . . . yes
C(8) C(10) C(11) C(12) 67.7(2) . . . yes
C(9) C(8) C(10) C(11) -111.3(2) . . . yes
C(10) C(11) C(12) C(13) -71.5(2) . . . yes
C(11) C(12) C(13) C(14) -72.1(2) . . . yes
C(11) C(12) C(13) C(18) 105.9(2) . . . yes
C(12) C(13) C(14) C(15) 177.2(2) . . . yes
C(12) C(13) C(14) C(19) -7.7(3) . . . yes
C(12) C(13) C(18) C(17) -177.1(2) . . . yes
C(13) C(14) C(15) C(16) 2.3(3) . . . yes
C(13) C(14) C(19) C(20) -61.5(2) . . . yes
C(13) C(18) C(17) C(16) -2.3(3) . . . yes
C(14) C(13) C(18) C(17) 1.0(3) . . . yes
C(14) C(15) C(16) C(17) -3.6(3) . . . yes
C(14) C(15) C(16) C(21) 173.4(2) . . 7_656 yes
C(14) C(19) C(20) C(21) -41.7(2) . . . yes
C(15) C(14) C(13) C(18) -0.9(3) . . . yes
C(15) C(14) C(19) C(20) 113.6(2) . . . yes
C(15) C(16) C(17) C(18) 3.5(3) . . . yes
C(15) C(16) C(21) C(20) -109.8(2) . 7_656 7_656 yes
C(16) C(15) C(14) C(19) -173.0(2) . . . yes
C(16) C(21) C(20) C(19) 32.6(2) 7_656 7_656 7_656 yes
C(17) C(16) C(21) C(20) 67.1(2) . 7_656 7_656 yes
C(18) C(13) C(14) C(19) 174.2(2) . . . yes
C(18) C(17) C(16) C(21) -173.4(2) . . 7_656 yes
C(18) C(17) C(16) C(21) -173.4(2) . . 7_656 yes
